data_7226285
loop_
_publ_author_name
'Sun, Yantao'
'Cui, Zili'
'Chen, Lichuan'
'Lu, Xiaofeng'
'Wu, Yuewei'
'Zhang, Haoli'
'Shao, Xiangfeng'

_publ_section_title
;
 Aryl-Fused Tetrathianaphthalene (TTN): Synthesis, Structures, Properties,
 and Cocrystals with Fullerenes
;
_journal_name_full 'RSC Adv.'
_journal_paper_doi 10.1039/C6RA18945H
_journal_year 2016
_chemical_formula_moiety 'C84 H12 S6'
_chemical_formula_sum 'C84 H12 S6'
_chemical_formula_weight 1213.30
_chemical_name_common (TTN3)(C70)
_chemical_name_systematic
;
(TTN3)(C70)
;
_chemical_temperature_decomposition 568
_space_group_IT_number 2
_symmetry_cell_setting triclinic
_symmetry_space_group_name_Hall '-P 1'
_symmetry_space_group_name_H-M 'P -1'
_atom_sites_solution_hydrogens geom
_atom_sites_solution_primary direct
_atom_sites_solution_secondary difmap
_audit_creation_method SHELXL-97
_audit_update_record
;
2016-07-13 deposited with the CCDC.
2016-08-15 downloaded from the CCDC.
;
_cell_angle_alpha 93.18
_cell_angle_beta 99.488(12)
_cell_angle_gamma 104.98
_cell_formula_units_Z 2
_cell_length_a 10.1580(9)
_cell_length_b 12.6980(9)
_cell_length_c 19.1600(13)
_cell_measurement_reflns_used 10169
_cell_measurement_temperature 77(1)
_cell_measurement_theta_max 29.80
_cell_measurement_theta_min 1.14
_cell_volume 2342.2(3)
_computing_cell_refinement
;
CrysAlisPro, Agilent Technologies,
Version 1.171.36.28 (release 01-02-2013 CrysAlis171 .NET)
(compiled Feb  1 2013,16:14:44)
;
_computing_data_collection
;
CrysAlisPro, Agilent Technologies,
Version 1.171.36.28 (release 01-02-2013 CrysAlis171 .NET)
(compiled Feb  1 2013,16:14:44)
;
_computing_data_reduction
;
CrysAlisPro, Agilent Technologies,
Version 1.171.36.28 (release 01-02-2013 CrysAlis171 .NET)
(compiled Feb  1 2013,16:14:44)
;
_computing_molecular_graphics Ortep3
_computing_publication_material Ortep3
_computing_structure_refinement 'SHELXL-97 (Sheldrick, 1997)'
_computing_structure_solution SIR2004
_diffrn_ambient_temperature 77(1)
_diffrn_detector_area_resol_mean 16.0733
_diffrn_measured_fraction_theta_full 0.890
_diffrn_measured_fraction_theta_max 0.890
_diffrn_measurement_device_type '3W1A station in IHEP,Beijing, China'
_diffrn_measurement_method '\w scans'
_diffrn_radiation_monochromator graphite
_diffrn_radiation_source 'fine-focus sealed tube'
_diffrn_radiation_type Synchrotron
_diffrn_radiation_wavelength 0.95382
_diffrn_reflns_av_R_equivalents 0.0000
_diffrn_reflns_av_sigmaI/netI 0.0222
_diffrn_reflns_limit_h_max 13
_diffrn_reflns_limit_h_min 0
_diffrn_reflns_limit_k_max 16
_diffrn_reflns_limit_k_min -16
_diffrn_reflns_limit_l_max 24
_diffrn_reflns_limit_l_min -25
_diffrn_reflns_number 10169
_diffrn_reflns_theta_full 29.80
_diffrn_reflns_theta_max 29.80
_diffrn_reflns_theta_min 1.14
_exptl_absorpt_coefficient_mu 0.409
_exptl_absorpt_correction_T_max 1.0000
_exptl_absorpt_correction_T_min 0.7052
_exptl_absorpt_correction_type multi-scan
_exptl_absorpt_process_details
;
CrysAlisPro, Agilent Technologies,
Version 1.171.36.28 (release 01-02-2013 CrysAlis171 .NET)
(compiled Feb  1 2013,16:14:44)
Empirical absorption correction using spherical harmonics,
 implemented in SCALE3 ABSPACK scaling algorithm.
;
_exptl_crystal_colour black
_exptl_crystal_density_diffrn 1.720
_exptl_crystal_density_meas ?
_exptl_crystal_density_method 'not measured'
_exptl_crystal_description block
_exptl_crystal_F_000 1224
_exptl_crystal_size_max 0.25
_exptl_crystal_size_mid 0.19
_exptl_crystal_size_min 0.17
_refine_diff_density_max 0.923
_refine_diff_density_min -1.178
_refine_diff_density_rms 0.151
_refine_ls_extinction_coef 0.019(2)
_refine_ls_extinction_expression Fc^*^=kFc[1+0.001xFc^2^\l^3^/sin(2\q)]^-1/4^
_refine_ls_extinction_method SHELXL
_refine_ls_goodness_of_fit_ref 1.112
_refine_ls_hydrogen_treatment constr
_refine_ls_matrix_type full
_refine_ls_number_parameters 816
_refine_ls_number_reflns 10169
_refine_ls_number_restraints 0
_refine_ls_restrained_S_all 1.112
_refine_ls_R_factor_all 0.0702
_refine_ls_R_factor_gt 0.0688
_refine_ls_shift/su_max 0.001
_refine_ls_shift/su_mean 0.000
_refine_ls_structure_factor_coef Fsqd
_refine_ls_weighting_details 'calc w=1/[\s^2^(Fo^2^)+(0.1605P)^2^+1.8884P] where P=(Fo^2^+2Fc^2^)/3'
_refine_ls_weighting_scheme calc
_refine_ls_wR_factor_gt 0.2102
_refine_ls_wR_factor_ref 0.2120
_reflns_number_gt 9662
_reflns_number_total 10169
_reflns_threshold_expression >2sigma(I)
_cod_data_source_file c6ra18945h2.cif
_cod_data_source_block TTN3_C70
_cod_depositor_comments
;
The following automatic conversions were performed:

'_chemical_melting_point' tag was changed to
'_chemical_temperature_decomposition' since the value had been
'568,decomposed'. The value '568,decomposed' was changed to '568'.

'_exptl_crystal_density_meas' value 'not measured' was changed to '?'
- the value is perceived as not measured.

Automatic conversion script
Id: cif_fix_values 4268 2015-11-12 08:31:59Z antanas 
;
_cod_original_sg_symbol_H-M P-1
_cod_database_code 7226285

loop_
_symmetry_equiv_pos_as_xyz
'x, y, z'
'-x, -y, -z'

loop_
_atom_site_label
_atom_site_type_symbol
_atom_site_fract_x
_atom_site_fract_y
_atom_site_fract_z
_atom_site_U_iso_or_equiv
_atom_site_adp_type
_atom_site_occupancy
_atom_site_symmetry_multiplicity
_atom_site_calc_flag
_atom_site_refinement_flags
C1A C 0.7982(2) 0.56373(19) 0.18298(13) 0.0182(5) Uani 1 1 d .
C2A C 0.8735(2) 0.45047(19) 0.09223(13) 0.0171(5) Uani 1 1 d .
C3A C 0.7262(3) 0.55871(19) 0.11484(14) 0.0187(5) Uani 1 1 d .
C4A C 0.7680(3) 0.49426(19) 0.06369(13) 0.0185(5) Uani 1 1 d .
C5A C 0.4800(3) 0.5305(2) 0.02390(13) 0.0191(5) Uani 1 1 d .
C6A C 0.7770(3) 0.61927(19) 0.25001(14) 0.0197(5) Uani 1 1 d .
H6A1 H 0.8135 0.6971 0.2510 0.030 Uiso 1 1 calc R
H6A2 H 0.8243 0.5940 0.2906 0.030 Uiso 1 1 calc R
H6A3 H 0.6797 0.6021 0.2512 0.030 Uiso 1 1 calc R
C7A C 0.9395(3) 0.3776(2) 0.05507(14) 0.0227(5) Uani 1 1 d .
H7A1 H 0.9083 0.3043 0.0676 0.034 Uiso 1 1 calc R
H7A2 H 1.0384 0.4035 0.0691 0.034 Uiso 1 1 calc R
H7A3 H 0.9141 0.3779 0.0046 0.034 Uiso 1 1 calc R
S1A S 0.92251(6) 0.49249(5) 0.18276(3) 0.01866(18) Uani 1 1 d .
S2A S 0.59691(7) 0.62678(5) 0.09143(3) 0.02101(18) Uani 1 1 d .
S3A S 0.69381(6) 0.47500(5) -0.02764(3) 0.02004(18) Uani 1 1 d .
C1B C 0.8732(3) 0.71724(19) 0.48380(13) 0.0176(5) Uani 1 1 d .
C2B C 0.9277(2) 0.57473(19) 0.56194(13) 0.0176(5) Uani 1 1 d .
C3B C 0.7618(2) 0.62736(18) 0.48086(12) 0.0154(5) Uani 1 1 d .
C4B C 0.4849(2) 0.53826(18) 0.47880(12) 0.0162(5) Uani 1 1 d .
C5B C 0.2066(2) 0.45363(18) 0.47464(12) 0.0158(5) Uani 1 1 d .
C6B C 0.8773(3) 0.8198(2) 0.44731(14) 0.0223(5) Uani 1 1 d .
H6B1 H 0.8755 0.8041 0.3975 0.033 Uiso 1 1 calc R
H6B2 H 0.9608 0.8754 0.4678 0.033 Uiso 1 1 calc R
H6B3 H 0.7983 0.8452 0.4534 0.033 Uiso 1 1 calc R
C7B C 0.9961(3) 0.5133(2) 0.61487(14) 0.0224(5) Uani 1 1 d .
H7B1 H 0.9268 0.4549 0.6282 0.034 Uiso 1 1 calc R
H7B2 H 1.0453 0.5623 0.6563 0.034 Uiso 1 1 calc R
H7B3 H 1.0600 0.4834 0.5940 0.034 Uiso 1 1 calc R
S1B S 1.01730(6) 0.70057(5) 0.53963(3) 0.01887(18) Uani 1 1 d .
S2B S 0.59865(6) 0.61074(5) 0.42618(3) 0.01715(17) Uani 1 1 d .
S3B S 0.32982(6) 0.57875(4) 0.46891(3) 0.01741(17) Uani 1 1 d .
C1C C 0.5448(3) 0.9678(2) 0.10791(15) 0.0245(5) Uani 1 1 d .
C2C C 0.4780(3) 0.8556(2) 0.11896(15) 0.0252(6) Uani 1 1 d .
C3C C 0.5458(3) 0.8317(2) 0.18656(15) 0.0253(6) Uani 1 1 d .
C4C C 0.6544(3) 0.9293(2) 0.21685(16) 0.0242(6) Uani 1 1 d .
C5C C 0.6544(3) 1.0131(2) 0.16825(15) 0.0234(5) Uani 1 1 d .
C6C C 0.3354(3) 0.8140(2) 0.09732(14) 0.0243(6) Uani 1 1 d .
C7C C 0.2540(3) 0.8826(2) 0.06397(13) 0.0240(6) Uani 1 1 d .
C8C C 0.1238(3) 0.8592(2) 0.08832(13) 0.0222(5) Uani 1 1 d .
C9C C 0.1239(3) 0.7749(2) 0.13737(15) 0.0237(6) Uani 1 1 d .
C10C C 0.2544(3) 0.7463(2) 0.14220(15) 0.0239(6) Uani 1 1 d .
C11C C 0.4690(3) 0.7661(2) 0.22942(16) 0.0255(6) Uani 1 1 d .
C12C C 0.3192(3) 0.72227(19) 0.20723(16) 0.0251(6) Uani 1 1 d .
C13C C 0.2571(3) 0.72614(19) 0.26956(15) 0.0259(6) Uani 1 1 d .
C14C C 0.3672(3) 0.7726(2) 0.33074(15) 0.0258(6) Uani 1 1 d .
C15C C 0.4978(3) 0.7969(2) 0.30612(15) 0.0246(6) Uani 1 1 d .
C16C C 0.6819(3) 0.9587(2) 0.28954(15) 0.0225(5) Uani 1 1 d .
C17C C 0.6022(3) 0.8915(2) 0.33534(15) 0.0245(6) Uani 1 1 d .
C18C C 0.5801(3) 0.9652(2) 0.38978(14) 0.0235(6) Uani 1 1 d .
C19C C 0.6487(3) 1.0772(2) 0.37850(14) 0.0227(6) Uani 1 1 d .
C20C C 0.7104(2) 1.0732(2) 0.31712(15) 0.0229(6) Uani 1 1 d .
C21C C 0.1312(3) 0.7545(2) 0.26420(15) 0.0240(6) Uani 1 1 d .
C22C C 0.0651(3) 0.7795(2) 0.19658(15) 0.0228(6) Uani 1 1 d .
C23C C 0.0019(2) 0.8670(2) 0.21016(14) 0.0213(5) Uani 1 1 d .
C24C C 0.0304(2) 0.8975(2) 0.28576(14) 0.0218(5) Uani 1 1 d .
C25C C 0.1111(3) 0.8287(2) 0.31884(15) 0.0231(6) Uani 1 1 d .
C26C C 0.3459(3) 0.8437(2) 0.38339(14) 0.0244(6) Uani 1 1 d .
C27C C 0.2162(3) 0.8722(2) 0.37766(14) 0.0240(6) Uani 1 1 d .
C28C C 0.2439(3) 0.9861(2) 0.40450(13) 0.0223(5) Uani 1 1 d .
C29C C 0.3913(3) 1.0292(2) 0.42611(13) 0.0224(5) Uani 1 1 d .
C30C C 0.4555(3) 0.9417(2) 0.41295(13) 0.0242(6) Uani 1 1 d .
C31C C 0.2967(3) 1.1826(2) 0.05544(14) 0.0246(6) Uani 1 1 d .
C32C C 0.2352(3) 1.0648(2) 0.04341(13) 0.0227(5) Uani 1 1 d .
C33C C 0.1070(3) 1.0408(2) 0.06810(13) 0.0219(5) Uani 1 1 d .
C34C C 0.0868(3) 1.1436(2) 0.09565(14) 0.0237(6) Uani 1 1 d .
C35C C 0.2042(3) 1.2323(2) 0.08707(14) 0.0254(6) Uani 1 1 d .
C36C C 0.4167(3) 1.3106(2) 0.37150(15) 0.0247(6) Uani 1 1 d .
C37C C 0.3729(3) 1.2115(2) 0.40585(13) 0.0227(5) Uani 1 1 d .
C38C C 0.2254(3) 1.1689(2) 0.38368(14) 0.0224(5) Uani 1 1 d .
C39C C 0.1770(3) 1.2412(2) 0.33561(15) 0.0241(5) Uani 1 1 d .
C40C C 0.2955(3) 1.3302(2) 0.32808(16) 0.0245(6) Uani 1 1 d .
C41C C 0.1938(3) 1.3254(2) 0.20158(16) 0.0250(6) Uani 1 1 d .
C42C C 0.3042(3) 1.3719(2) 0.26287(17) 0.0271(6) Uani 1 1 d .
C43C C 0.4353(3) 1.3958(2) 0.23816(17) 0.0271(6) Uani 1 1 d .
C44C C 0.4076(3) 1.3645(2) 0.16148(17) 0.0280(6) Uani 1 1 d .
C45C C 0.2572(3) 1.3212(2) 0.13950(16) 0.0254(6) Uani 1 1 d .
C46C C 0.0799(3) 1.2403(2) 0.20916(15) 0.0226(5) Uani 1 1 d .
C47C C 0.0718(3) 1.1972(2) 0.27716(15) 0.0229(5) Uani 1 1 d .
C48C C 0.0117(2) 1.0796(2) 0.26485(14) 0.0204(5) Uani 1 1 d .
C49C C -0.0172(2) 1.0488(2) 0.18940(14) 0.0204(5) Uani 1 1 d .
C50C C 0.0259(2) 1.1480(2) 0.15485(15) 0.0220(5) Uani 1 1 d .
C51C C 0.5418(3) 1.3335(2) 0.34813(15) 0.0247(6) Uani 1 1 d .
C52C C 0.6289(3) 1.2587(2) 0.35753(15) 0.0244(6) Uani 1 1 d .
C53C C 0.6908(2) 1.2546(2) 0.29615(15) 0.0230(6) Uani 1 1 d .
C54C C 0.6425(3) 1.3266(2) 0.24796(16) 0.0264(6) Uani 1 1 d .
C55C C 0.5517(3) 1.3766(2) 0.27993(17) 0.0270(6) Uani 1 1 d .
C56C C 0.4393(3) 1.2246(2) 0.07665(15) 0.0264(6) Uani 1 1 d .
C57C C 0.5262(3) 1.1489(2) 0.08667(15) 0.0242(6) Uani 1 1 d .
C58C C 0.6344(3) 1.1950(2) 0.14703(16) 0.0253(6) Uani 1 1 d .
C59C C 0.6151(3) 1.2969(2) 0.17472(16) 0.0262(6) Uani 1 1 d .
C60C C 0.4950(3) 1.3170(2) 0.13086(16) 0.0267(6) Uani 1 1 d .
C61C C -0.0078(2) 0.9459(2) 0.16107(14) 0.0214(5) Uani 1 1 d .
C62C C 0.0558(3) 0.9415(2) 0.09815(13) 0.0216(5) Uani 1 1 d .
C63C C 0.3183(3) 0.9903(2) 0.04830(13) 0.0224(5) Uani 1 1 d .
C64C C 0.4703(3) 1.0341(2) 0.07116(14) 0.0240(5) Uani 1 1 d .
C65C C 0.6905(3) 1.1263(2) 0.19315(16) 0.0240(6) Uani 1 1 d .
C66C C 0.7197(2) 1.1570(2) 0.27050(15) 0.0225(5) Uani 1 1 d .
C67C C 0.5932(3) 1.1654(2) 0.39549(13) 0.0219(5) Uani 1 1 d .
C68C C 0.4602(3) 1.1407(2) 0.42028(13) 0.0224(5) Uani 1 1 d .
C69C C 0.1606(3) 1.0540(2) 0.37584(13) 0.0214(5) Uani 1 1 d .
C70C C 0.0488(3) 1.0077(2) 0.31389(14) 0.0209(5) Uani 1 1 d .

loop_
_atom_site_aniso_label
_atom_site_aniso_U_11
_atom_site_aniso_U_22
_atom_site_aniso_U_33
_atom_site_aniso_U_23
_atom_site_aniso_U_13
_atom_site_aniso_U_12
C1A 0.0148(10) 0.0141(10) 0.0214(12) 0.0049(8) -0.0006(9) -0.0017(8)
C2A 0.0153(10) 0.0156(10) 0.0192(11) 0.0045(8) 0.0010(9) 0.0029(8)
C3A 0.0163(11) 0.0153(10) 0.0215(12) 0.0057(8) 0.0002(10) 0.0003(8)
C4A 0.0181(11) 0.0162(10) 0.0185(11) 0.0073(8) -0.0009(9) 0.0012(8)
C5A 0.0206(11) 0.0200(10) 0.0164(10) 0.0073(8) -0.0008(9) 0.0064(9)
C6A 0.0148(10) 0.0177(10) 0.0228(12) 0.0023(9) 0.0005(10) -0.0005(8)
C7A 0.0197(12) 0.0221(11) 0.0248(13) 0.0051(9) -0.0024(10) 0.0066(9)
S1A 0.0143(3) 0.0163(3) 0.0209(3) 0.0042(2) -0.0034(2) 0.0001(2)
S2A 0.0255(3) 0.0175(3) 0.0198(3) 0.0025(2) -0.0021(3) 0.0092(2)
S3A 0.0205(3) 0.0247(3) 0.0171(3) 0.0064(2) 0.0016(2) 0.0102(2)
C1B 0.0184(11) 0.0163(10) 0.0163(11) 0.0032(8) 0.0021(9) 0.0018(9)
C2B 0.0146(11) 0.0188(11) 0.0169(11) 0.0029(8) -0.0007(9) 0.0021(8)
C3B 0.0155(10) 0.0154(10) 0.0141(10) 0.0034(8) -0.0001(9) 0.0033(8)
C4B 0.0168(11) 0.0135(10) 0.0134(10) 0.0017(8) -0.0028(9) -0.0010(8)
C5B 0.0149(10) 0.0155(10) 0.0148(10) 0.0038(8) -0.0025(9) 0.0029(8)
C6B 0.0212(12) 0.0202(11) 0.0233(12) 0.0089(9) 0.0040(10) 0.0006(9)
C7B 0.0194(11) 0.0249(12) 0.0204(12) 0.0071(9) -0.0045(10) 0.0059(9)
S1B 0.0125(3) 0.0205(3) 0.0203(3) 0.0041(2) -0.0005(2) 0.0005(2)
S2B 0.0151(3) 0.0169(3) 0.0155(3) 0.0066(2) -0.0032(2) 0.0001(2)
S3B 0.0152(3) 0.0130(3) 0.0203(3) 0.0044(2) -0.0040(2) 0.0013(2)
C1C 0.0234(13) 0.0323(14) 0.0203(12) 0.0036(10) 0.0098(11) 0.0084(11)
C2C 0.0284(14) 0.0274(13) 0.0215(13) -0.0023(10) 0.0039(11) 0.0120(11)
C3C 0.0265(13) 0.0251(12) 0.0267(14) -0.0002(10) 0.0012(12) 0.0139(10)
C4C 0.0154(11) 0.0284(13) 0.0309(14) 0.0050(11) 0.0018(11) 0.0107(10)
C5C 0.0135(11) 0.0344(14) 0.0246(13) 0.0048(11) 0.0065(10) 0.0083(10)
C6C 0.0307(14) 0.0231(12) 0.0178(12) -0.0057(9) -0.0007(11) 0.0100(10)
C7C 0.0294(14) 0.0271(13) 0.0122(11) -0.0053(9) -0.0034(10) 0.0080(11)
C8C 0.0205(12) 0.0233(11) 0.0147(11) -0.0032(9) -0.0081(10) -0.0002(9)
C9C 0.0223(12) 0.0145(10) 0.0248(13) -0.0033(9) -0.0066(10) -0.0039(9)
C10C 0.0265(13) 0.0159(11) 0.0257(13) -0.0055(9) -0.0005(11) 0.0041(9)
C11C 0.0285(13) 0.0165(11) 0.0324(14) 0.0038(10) -0.0014(12) 0.0120(10)
C12C 0.0298(14) 0.0122(10) 0.0312(14) 0.0004(9) -0.0003(12) 0.0063(9)
C13C 0.0329(14) 0.0107(10) 0.0290(13) 0.0094(9) -0.0005(12) -0.0004(9)
C14C 0.0275(13) 0.0185(11) 0.0295(13) 0.0153(10) -0.0030(11) 0.0056(10)
C15C 0.0273(13) 0.0199(11) 0.0285(13) 0.0099(10) -0.0033(11) 0.0136(10)
C16C 0.0137(11) 0.0263(12) 0.0293(14) 0.0071(10) -0.0004(10) 0.0103(9)
C17C 0.0227(12) 0.0271(12) 0.0229(12) 0.0095(10) -0.0055(11) 0.0099(10)
C18C 0.0217(12) 0.0294(13) 0.0169(12) 0.0087(10) -0.0080(10) 0.0083(10)
C19C 0.0144(11) 0.0265(12) 0.0206(12) 0.0023(9) -0.0103(10) 0.0025(9)
C20C 0.0113(10) 0.0266(12) 0.0267(13) 0.0024(10) -0.0062(10) 0.0040(9)
C21C 0.0223(12) 0.0144(10) 0.0294(13) 0.0088(9) 0.0000(11) -0.0041(9)
C22C 0.0170(11) 0.0147(10) 0.0283(13) 0.0033(9) -0.0038(10) -0.0058(9)
C23C 0.0104(10) 0.0210(11) 0.0252(13) 0.0053(9) -0.0004(9) -0.0067(9)
C24C 0.0120(10) 0.0241(12) 0.0242(13) 0.0094(10) 0.0022(10) -0.0046(9)
C25C 0.0192(12) 0.0203(11) 0.0264(13) 0.0123(10) 0.0056(10) -0.0034(9)
C26C 0.0268(13) 0.0258(12) 0.0184(12) 0.0138(10) -0.0011(10) 0.0043(10)
C27C 0.0272(13) 0.0254(12) 0.0183(12) 0.0150(10) 0.0055(11) 0.0014(10)
C28C 0.0211(12) 0.0310(13) 0.0141(11) 0.0095(10) 0.0035(10) 0.0042(10)
C29C 0.0244(13) 0.0316(13) 0.0093(10) 0.0069(9) -0.0023(10) 0.0068(10)
C30C 0.0276(13) 0.0291(13) 0.0117(10) 0.0101(9) -0.0057(10) 0.0046(10)
C31C 0.0266(13) 0.0323(13) 0.0155(11) 0.0160(10) 0.0037(10) 0.0065(11)
C32C 0.0238(12) 0.0316(13) 0.0105(10) 0.0077(9) -0.0028(10) 0.0061(10)
C33C 0.0208(12) 0.0291(13) 0.0112(10) 0.0040(9) -0.0077(10) 0.0050(10)
C34C 0.0201(12) 0.0273(12) 0.0212(12) 0.0109(10) -0.0083(10) 0.0076(10)
C35C 0.0272(13) 0.0273(13) 0.0220(12) 0.0171(10) -0.0013(11) 0.0086(11)
C36C 0.0248(13) 0.0193(11) 0.0243(13) -0.0076(9) -0.0050(11) 0.0038(10)
C37C 0.0240(13) 0.0259(12) 0.0141(11) -0.0056(9) -0.0019(10) 0.0048(10)
C38C 0.0219(12) 0.0297(13) 0.0165(11) -0.0021(9) 0.0048(10) 0.0085(10)
C39C 0.0254(13) 0.0232(12) 0.0245(13) -0.0020(10) 0.0061(11) 0.0080(10)
C40C 0.0235(13) 0.0175(11) 0.0306(14) -0.0044(10) 0.0007(11) 0.0064(9)
C41C 0.0241(12) 0.0180(11) 0.0359(15) 0.0081(10) -0.0007(12) 0.0136(10)
C42C 0.0278(13) 0.0133(10) 0.0381(16) -0.0005(10) -0.0008(12) 0.0069(9)
C43C 0.0261(13) 0.0105(10) 0.0398(16) 0.0065(10) 0.0018(12) -0.0016(9)
C44C 0.0287(14) 0.0166(11) 0.0364(15) 0.0158(10) 0.0033(12) 0.0012(10)
C45C 0.0231(12) 0.0207(11) 0.0330(14) 0.0173(10) 0.0008(11) 0.0070(10)
C46C 0.0181(11) 0.0245(12) 0.0285(14) 0.0060(10) 0.0014(10) 0.0126(10)
C47C 0.0157(11) 0.0280(13) 0.0281(14) 0.0037(10) 0.0042(11) 0.0113(10)
C48C 0.0091(10) 0.0272(12) 0.0239(13) 0.0023(10) 0.0019(9) 0.0037(9)
C49C 0.0070(9) 0.0268(12) 0.0240(13) 0.0060(10) -0.0023(9) 0.0012(9)
C50C 0.0125(10) 0.0258(12) 0.0260(13) 0.0078(10) -0.0049(10) 0.0065(9)
C51C 0.0197(12) 0.0175(11) 0.0286(14) -0.0063(9) -0.0057(11) -0.0014(9)
C52C 0.0169(11) 0.0206(11) 0.0255(13) -0.0042(10) -0.0075(10) -0.0042(9)
C53C 0.0072(10) 0.0218(11) 0.0327(14) 0.0024(10) -0.0030(10) -0.0045(8)
C54C 0.0167(11) 0.0179(11) 0.0360(15) 0.0067(10) -0.0011(11) -0.0077(9)
C55C 0.0209(12) 0.0132(10) 0.0382(15) 0.0013(10) -0.0027(11) -0.0055(9)
C56C 0.0261(13) 0.0310(13) 0.0224(13) 0.0183(11) 0.0072(11) 0.0034(11)
C57C 0.0212(12) 0.0313(13) 0.0225(12) 0.0141(10) 0.0107(11) 0.0048(10)
C58C 0.0153(11) 0.0305(13) 0.0295(14) 0.0129(11) 0.0086(11) 0.0001(10)
C59C 0.0176(11) 0.0226(12) 0.0345(15) 0.0141(11) 0.0054(11) -0.0043(9)
C60C 0.0223(12) 0.0229(12) 0.0340(15) 0.0195(11) 0.0080(11) -0.0007(10)
C61C 0.0109(10) 0.0240(12) 0.0220(12) 0.0031(9) -0.0060(9) -0.0029(9)
C62C 0.0147(11) 0.0257(12) 0.0161(11) 0.0010(9) -0.0104(9) -0.0005(9)
C63C 0.0248(13) 0.0322(13) 0.0089(10) 0.0034(9) 0.0012(10) 0.0064(10)
C64C 0.0248(13) 0.0370(14) 0.0125(11) 0.0063(10) 0.0080(10) 0.0091(11)
C65C 0.0118(11) 0.0297(13) 0.0300(14) 0.0083(11) 0.0043(10) 0.0036(9)
C66C 0.0073(10) 0.0272(12) 0.0293(14) 0.0044(10) 0.0003(10) -0.0002(9)
C67C 0.0179(11) 0.0256(12) 0.0152(11) -0.0022(9) -0.0087(10) 0.0015(9)
C68C 0.0233(12) 0.0292(13) 0.0091(10) -0.0028(9) -0.0039(10) 0.0028(10)
C69C 0.0214(12) 0.0283(12) 0.0146(11) 0.0038(9) 0.0064(10) 0.0045(10)
C70C 0.0132(11) 0.0287(12) 0.0200(12) 0.0060(10) 0.0073(10) 0.0010(9)

loop_
_atom_type_symbol
_atom_type_description
_atom_type_scat_dispersion_real
_atom_type_scat_dispersion_imag
_atom_type_scat_source
C C 0.0040 0.0020 'International Tables Vol C Tables 4.2.6.8 and 6.1.1.4'
H H 0.0000 0.0000 'International Tables Vol C Tables 4.2.6.8 and 6.1.1.4'
S S 0.1350 0.1380 'International Tables Vol C Tables 4.2.6.8 and 6.1.1.4'

loop_
_geom_angle_atom_site_label_1
_geom_angle_atom_site_label_2
_geom_angle_atom_site_label_3
_geom_angle
_geom_angle_site_symmetry_1
_geom_angle_site_symmetry_3
C3A C1A C6A 127.8(2) . .
C3A C1A S1A 109.7(2) . .
C6A C1A S1A 122.44(18) . .
C4A C2A C7A 128.1(2) . .
C4A C2A S1A 109.4(2) . .
C7A C2A S1A 122.56(18) . .
C1A C3A C4A 113.5(2) . .
C1A C3A S2A 124.0(2) . .
C4A C3A S2A 122.49(18) . .
C2A C4A C3A 113.7(2) . .
C2A C4A S3A 123.3(2) . .
C3A C4A S3A 122.97(18) . .
C5A C5A S3A 124.6(3) 2_665 2_665
C5A C5A S2A 123.8(3) 2_665 .
S3A C5A S2A 111.55(15) 2_665 .
C1A C6A H6A1 109.5 . .
C1A C6A H6A2 109.5 . .
H6A1 C6A H6A2 109.5 . .
C1A C6A H6A3 109.5 . .
H6A1 C6A H6A3 109.5 . .
H6A2 C6A H6A3 109.5 . .
C2A C7A H7A1 109.5 . .
C2A C7A H7A2 109.5 . .
H7A1 C7A H7A2 109.5 . .
C2A C7A H7A3 109.5 . .
H7A1 C7A H7A3 109.5 . .
H7A2 C7A H7A3 109.5 . .
C1A S1A C2A 93.68(12) . .
C3A S2A C5A 101.02(12) . .
C5A S3A C4A 100.94(12) 2_665 .
C3B C1B C6B 127.9(2) . .
C3B C1B S1B 110.25(17) . .
C6B C1B S1B 121.83(18) . .
C5B C2B C7B 128.7(2) 2_666 .
C5B C2B S1B 109.77(17) 2_666 .
C7B C2B S1B 121.51(17) . .
C1B C3B C5B 112.9(2) . 2_666
C1B C3B S2B 123.72(18) . .
C5B C3B S2B 123.31(17) 2_666 .
C4B C4B S3B 125.2(3) 2_666 .
C4B C4B S2B 123.7(3) 2_666 .
S3B C4B S2B 111.05(12) . .
C2B C5B C3B 113.7(2) 2_666 2_666
C2B C5B S3B 123.61(17) 2_666 .
C3B C5B S3B 122.73(17) 2_666 .
C1B C6B H6B1 109.5 . .
C1B C6B H6B2 109.5 . .
H6B1 C6B H6B2 109.5 . .
C1B C6B H6B3 109.5 . .
H6B1 C6B H6B3 109.5 . .
H6B2 C6B H6B3 109.5 . .
C2B C7B H7B1 109.5 . .
C2B C7B H7B2 109.5 . .
H7B1 C7B H7B2 109.5 . .
C2B C7B H7B3 109.5 . .
H7B1 C7B H7B3 109.5 . .
H7B2 C7B H7B3 109.5 . .
C1B S1B C2B 93.35(11) . .
C3B S2B C4B 101.64(11) . .
C4B S3B C5B 101.49(11) . .
C64C C1C C5C 121.3(3) . .
C64C C1C C2C 121.8(3) . .
C5C C1C C2C 107.9(2) . .
C6C C2C C3C 120.0(3) . .
C6C C2C C1C 119.7(2) . .
C3C C2C C1C 108.4(2) . .
C11C C3C C4C 121.0(3) . .
C11C C3C C2C 120.2(3) . .
C4C C3C C2C 107.2(2) . .
C16C C4C C3C 119.8(3) . .
C16C C4C C5C 119.7(3) . .
C3C C4C C5C 108.7(2) . .
C65C C5C C1C 120.9(2) . .
C65C C5C C4C 121.8(3) . .
C1C C5C C4C 107.8(2) . .
C2C C6C C10C 120.1(2) . .
C2C C6C C7C 120.0(3) . .
C10C C6C C7C 108.2(3) . .
C63C C7C C8C 120.7(3) . .
C63C C7C C6C 121.4(3) . .
C8C C7C C6C 108.5(2) . .
C62C C8C C7C 121.6(2) . .
C62C C8C C9C 121.1(3) . .
C7C C8C C9C 107.7(2) . .
C22C C9C C10C 120.1(2) . .
C22C C9C C8C 119.8(3) . .
C10C C9C C8C 108.2(2) . .
C12C C10C C6C 120.3(3) . .
C12C C10C C9C 119.8(3) . .
C6C C10C C9C 107.5(2) . .
C3C C11C C12C 120.2(2) . .
C3C C11C C15C 119.4(2) . .
C12C C11C C15C 107.7(3) . .
C10C C12C C13C 120.3(3) . .
C10C C12C C11C 119.3(3) . .
C13C C12C C11C 107.9(2) . .
C21C C13C C12C 119.3(2) . .
C21C C13C C14C 119.3(3) . .
C12C C13C C14C 108.4(3) . .
C26C C14C C15C 119.9(2) . .
C26C C14C C13C 119.8(3) . .
C15C C14C C13C 107.9(3) . .
C17C C15C C14C 119.7(3) . .
C17C C15C C11C 119.7(3) . .
C14C C15C C11C 108.1(2) . .
C4C C16C C17C 120.1(2) . .
C4C C16C C20C 120.2(2) . .
C17C C16C C20C 108.2(3) . .
C15C C17C C18C 120.4(3) . .
C15C C17C C16C 120.1(3) . .
C18C C17C C16C 107.1(2) . .
C30C C18C C17C 119.6(2) . .
C30C C18C C19C 120.5(3) . .
C17C C18C C19C 108.4(2) . .
C67C C19C C20C 121.2(2) . .
C67C C19C C18C 120.9(3) . .
C20C C19C C18C 108.1(2) . .
C66C C20C C19C 121.6(3) . .
C66C C20C C16C 120.9(3) . .
C19C C20C C16C 108.2(2) . .
C13C C21C C25C 120.3(2) . .
C13C C21C C22C 119.9(3) . .
C25C C21C C22C 107.2(2) . .
C9C C22C C21C 120.6(3) . .
C9C C22C C23C 120.1(2) . .
C21C C22C C23C 108.3(2) . .
C61C C23C C24C 121.1(2) . .
C61C C23C C22C 121.4(3) . .
C24C C23C C22C 108.1(2) . .
C70C C24C C23C 121.1(2) . .
C70C C24C C25C 122.1(2) . .
C23C C24C C25C 107.6(3) . .
C27C C25C C21C 120.3(3) . .
C27C C25C C24C 119.8(2) . .
C21C C25C C24C 108.8(2) . .
C14C C26C C27C 120.7(2) . .
C14C C26C C30C 119.6(3) . .
C27C C26C C30C 107.2(2) . .
C25C C27C C26C 119.7(3) . .
C25C C27C C28C 119.4(2) . .
C26C C27C C28C 108.9(2) . .
C69C C28C C29C 120.7(2) . .
C69C C28C C27C 122.1(2) . .
C29C C28C C27C 107.7(3) . .
C68C C29C C28C 121.8(2) . .
C68C C29C C30C 121.0(3) . .
C28C C29C C30C 108.2(2) . .
C18C C30C C26C 120.7(3) . .
C18C C30C C29C 119.8(2) . .
C26C C30C C29C 108.0(2) . .
C56C C31C C35C 119.7(3) . .
C56C C31C C32C 120.1(3) . .
C35C C31C C32C 108.6(2) . .
C63C C32C C33C 121.0(2) . .
C63C C32C C31C 121.5(2) . .
C33C C32C C31C 108.0(2) . .
C32C C33C C62C 122.0(2) . .
C32C C33C C34C 108.2(2) . .
C62C C33C C34C 120.9(3) . .
C50C C34C C35C 120.1(3) . .
C50C C34C C33C 120.4(2) . .
C35C C34C C33C 108.4(3) . .
C45C C35C C31C 120.5(3) . .
C45C C35C C34C 119.8(3) . .
C31C C35C C34C 106.8(2) . .
C51C C36C C40C 120.1(3) . .
C51C C36C C37C 119.5(3) . .
C40C C36C C37C 108.8(2) . .
C68C C37C C38C 121.4(2) . .
C68C C37C C36C 121.5(3) . .
C38C C37C C36C 107.8(2) . .
C69C C38C C37C 121.2(2) . .
C69C C38C C39C 121.6(2) . .
C37C C38C C39C 108.1(2) . .
C47C C39C C38C 119.7(2) . .
C47C C39C C40C 119.8(3) . .
C38C C39C C40C 108.6(2) . .
C42C C40C C36C 120.5(3) . .
C42C C40C C39C 120.5(2) . .
C36C C40C C39C 106.7(2) . .
C46C C41C C45C 119.9(3) . .
C46C C41C C42C 119.7(3) . .
C45C C41C C42C 107.9(3) . .
C40C C42C C43C 119.6(3) . .
C40C C42C C41C 119.6(3) . .
C43C C42C C41C 107.9(3) . .
C55C C43C C42C 119.8(3) . .
C55C C43C C44C 118.8(3) . .
C42C C43C C44C 108.5(2) . .
C60C C44C C43C 120.5(3) . .
C60C C44C C45C 119.9(3) . .
C43C C44C C45C 107.0(3) . .
C35C C45C C41C 120.0(2) . .
C35C C45C C44C 119.2(3) . .
C41C C45C C44C 108.6(3) . .
C41C C46C C47C 120.4(2) . .
C41C C46C C50C 119.9(3) . .
C47C C46C C50C 107.0(2) . .
C39C C47C C46C 120.0(2) . .
C39C C47C C48C 119.6(2) . .
C46C C47C C48C 108.7(2) . .
C70C C48C C49C 121.3(2) . .
C70C C48C C47C 121.9(2) . .
C49C C48C C47C 108.1(2) . .
C61C C49C C48C 121.2(2) . .
C61C C49C C50C 121.8(3) . .
C48C C49C C50C 107.7(2) . .
C34C C50C C46C 120.3(2) . .
C34C C50C C49C 119.2(3) . .
C46C C50C C49C 108.5(2) . .
C36C C51C C55C 119.8(2) . .
C36C C51C C52C 120.3(3) . .
C55C C51C C52C 108.0(3) . .
C67C C52C C53C 121.3(3) . .
C67C C52C C51C 121.2(3) . .
C53C C52C C51C 108.3(2) . .
C66C C53C C52C 121.4(2) . .
C66C C53C C54C 121.6(3) . .
C52C C53C C54C 107.8(3) . .
C59C C54C C55C 120.1(3) . .
C59C C54C C53C 119.6(3) . .
C55C C54C C53C 108.9(3) . .
C43C C55C C54C 120.6(3) . .
C43C C55C C51C 120.2(3) . .
C54C C55C C51C 107.0(2) . .
C31C C56C C60C 120.0(3) . .
C31C C56C C57C 119.2(3) . .
C60C C56C C57C 108.7(2) . .
C64C C57C C58C 121.3(2) . .
C64C C57C C56C 121.9(2) . .
C58C C57C C56C 107.2(3) . .
C65C C58C C57C 121.0(3) . .
C65C C58C C59C 121.1(3) . .
C57C C58C C59C 108.5(2) . .
C54C C59C C58C 120.2(2) . .
C54C C59C C60C 119.7(3) . .
C58C C59C C60C 108.9(3) . .
C44C C60C C56C 120.6(3) . .
C44C C60C C59C 120.2(3) . .
C56C C60C C59C 106.7(3) . .
C49C C61C C23C 116.4(2) . .
C49C C61C C62C 118.6(2) . .
C23C C61C C62C 118.4(3) . .
C8C C62C C33C 115.7(3) . .
C8C C62C C61C 119.0(2) . .
C33C C62C C61C 118.8(2) . .
C32C C63C C7C 116.4(3) . .
C32C C63C C64C 118.7(2) . .
C7C C63C C64C 118.4(2) . .
C1C C64C C57C 116.6(2) . .
C1C C64C C63C 118.6(2) . .
C57C C64C C63C 118.3(3) . .
C5C C65C C58C 116.2(3) . .
C5C C65C C66C 118.2(2) . .
C58C C65C C66C 118.9(3) . .
C20C C66C C53C 115.9(3) . .
C20C C66C C65C 119.1(2) . .
C53C C66C C65C 118.3(2) . .
C52C C67C C19C 116.1(3) . .
C52C C67C C68C 118.5(2) . .
C19C C67C C68C 118.7(2) . .
C37C C68C C29C 115.9(2) . .
C37C C68C C67C 118.7(2) . .
C29C C68C C67C 118.8(3) . .
C38C C69C C28C 116.6(2) . .
C38C C69C C70C 118.3(2) . .
C28C C69C C70C 118.3(2) . .
C48C C70C C24C 116.4(2) . .
C48C C70C C69C 118.4(2) . .
C24C C70C C69C 118.1(2) . .

loop_
_geom_bond_atom_site_label_1
_geom_bond_atom_site_label_2
_geom_bond_distance
_geom_bond_site_symmetry_2
C1A C3A 1.377(3) .
C1A C6A 1.504(4) .
C1A S1A 1.733(3) .
C2A C4A 1.381(3) .
C2A C7A 1.489(4) .
C2A S1A 1.737(3) .
C3A C4A 1.428(4) .
C3A S2A 1.763(3) .
C4A S3A 1.764(2) .
C5A C5A 1.346(6) 2_665
C5A S3A 1.762(3) 2_665
C5A S2A 1.774(3) .
C6A H6A1 0.9600 .
C6A H6A2 0.9600 .
C6A H6A3 0.9600 .
C7A H7A1 0.9600 .
C7A H7A2 0.9600 .
C7A H7A3 0.9600 .
S3A C5A 1.762(3) 2_665
C1B C3B 1.375(3) .
C1B C6B 1.506(3) .
C1B S1B 1.733(2) .
C2B C5B 1.373(3) 2_666
C2B C7B 1.502(3) .
C2B S1B 1.737(2) .
C3B C5B 1.437(3) 2_666
C3B S2B 1.764(2) .
C4B C4B 1.363(4) 2_666
C4B S3B 1.764(3) .
C4B S2B 1.771(2) .
C5B C2B 1.373(3) 2_666
C5B C3B 1.437(3) 2_666
C5B S3B 1.772(2) .
C6B H6B1 0.9600 .
C6B H6B2 0.9600 .
C6B H6B3 0.9600 .
C7B H7B1 0.9600 .
C7B H7B2 0.9600 .
C7B H7B3 0.9600 .
C1C C64C 1.414(4) .
C1C C5C 1.441(4) .
C1C C2C 1.454(4) .
C2C C6C 1.389(4) .
C2C C3C 1.450(4) .
C3C C11C 1.389(4) .
C3C C4C 1.446(4) .
C4C C16C 1.385(4) .
C4C C5C 1.452(4) .
C5C C65C 1.422(4) .
C6C C10C 1.451(4) .
C6C C7C 1.453(4) .
C7C C63C 1.427(4) .
C7C C8C 1.439(4) .
C8C C62C 1.415(4) .
C8C C9C 1.463(4) .
C9C C22C 1.371(4) .
C9C C10C 1.453(4) .
C10C C12C 1.398(4) .
C11C C12C 1.459(4) .
C11C C15C 1.461(4) .
C12C C13C 1.444(4) .
C13C C21C 1.406(4) .
C13C C14C 1.457(4) .
C14C C26C 1.397(4) .
C14C C15C 1.446(4) .
C15C C17C 1.397(4) .
C16C C17C 1.454(4) .
C16C C20C 1.456(4) .
C17C C18C 1.447(4) .
C18C C30C 1.376(4) .
C18C C19C 1.457(4) .
C19C C67C 1.423(4) .
C19C C20C 1.425(4) .
C20C C66C 1.422(4) .
C21C C25C 1.444(4) .
C21C C22C 1.449(4) .
C22C C23C 1.451(4) .
C23C C61C 1.423(3) .
C23C C24C 1.440(4) .
C24C C70C 1.425(4) .
C24C C25C 1.448(4) .
C25C C27C 1.394(4) .
C26C C27C 1.444(4) .
C26C C30C 1.451(4) .
C27C C28C 1.447(4) .
C28C C69C 1.427(4) .
C28C C29C 1.435(4) .
C29C C68C 1.428(4) .
C29C C30C 1.456(4) .
C31C C56C 1.389(4) .
C31C C35C 1.450(4) .
C31C C32C 1.453(4) .
C32C C63C 1.418(4) .
C32C C33C 1.424(4) .
C33C C62C 1.426(4) .
C33C C34C 1.456(4) .
C34C C50C 1.384(4) .
C34C C35C 1.452(4) .
C35C C45C 1.398(4) .
C36C C51C 1.383(4) .
C36C C40C 1.454(4) .
C36C C37C 1.454(4) .
C37C C68C 1.425(4) .
C37C C38C 1.437(4) .
C38C C69C 1.424(4) .
C38C C39C 1.453(4) .
C39C C47C 1.392(4) .
C39C C40C 1.456(4) .
C40C C42C 1.391(4) .
C41C C46C 1.398(4) .
C41C C45C 1.448(4) .
C41C C42C 1.460(4) .
C42C C43C 1.451(4) .
C43C C55C 1.399(4) .
C43C C44C 1.462(4) .
C44C C60C 1.380(5) .
C44C C45C 1.463(4) .
C46C C47C 1.448(4) .
C46C C50C 1.449(4) .
C47C C48C 1.449(4) .
C48C C70C 1.420(4) .
C48C C49C 1.438(4) .
C49C C61C 1.419(4) .
C49C C50C 1.456(3) .
C51C C55C 1.453(4) .
C51C C52C 1.455(4) .
C52C C67C 1.423(4) .
C52C C53C 1.426(4) .
C53C C66C 1.425(4) .
C53C C54C 1.451(4) .
C54C C59C 1.395(4) .
C54C C55C 1.440(5) .
C56C C60C 1.450(4) .
C56C C57C 1.464(4) .
C57C C64C 1.415(4) .
C57C C58C 1.436(4) .
C58C C65C 1.430(4) .
C58C C59C 1.444(4) .
C59C C60C 1.451(4) .
C61C C62C 1.463(4) .
C63C C64C 1.481(4) .
C65C C66C 1.472(4) .
C67C C68C 1.469(4) .
C69C C70C 1.476(3) .
